data_7707874
loop_
_publ_author_name
'Ingham, Aidan'
'Kostelnik, Thomas I.'
'McNeil, Brooke L.'
'Patrick, Brian O.'
'Choudhary, Neha'
'Jaraquemada-Pel\'aez, Mar\'ia de Guadalupe'
'Orvig, Chris'

_publ_section_title
;
 Getting a lead on Pb<sup>2+</sup>-amide chelators for
 <sup>203/212</sup>Pb radiopharmaceuticals.
;
_journal_issue 33
_journal_name_full 'Dalton transactions (Cambridge, England : 2003)'
_journal_page_first 11579
_journal_page_last 11595
_journal_paper_doi 10.1039/d1dt01653a
_journal_volume 50
_journal_year 2021
_chemical_formula_moiety 'C24 H34 N8 O6 Pb, 2(N O3), 2.085(H2 O), 0.582(O)'
_chemical_formula_sum 'C24 H38.58 N10 O14.67 Pb'
_chemical_formula_weight 909.10
_space_group_crystal_system monoclinic
_space_group_IT_number 15
_space_group_name_Hall '-C 2yc'
_space_group_name_H-M_alt 'C 1 2/c 1'
_atom_sites_solution_hydrogens mixed
_atom_sites_solution_primary dual
_audit_block_doi 10.5517/ccdc.csd.cc27z4bq
_audit_creation_date 2021-02-23
_audit_creation_method
;
Olex2 1.3
(compiled 2020.11.12 svn.r5f609507 for OlexSys, GUI svn.r6272)
;
_audit_update_record
;
2021-05-19 deposited with the CCDC.	2021-07-21 downloaded from the CCDC.
;
_cell_angle_alpha 90
_cell_angle_beta 123.133(2)
_cell_angle_gamma 90
_cell_formula_units_Z 4
_cell_length_a 14.0872(7)
_cell_length_b 22.5964(10)
_cell_length_c 12.3531(9)
_cell_measurement_reflns_used 9967
_cell_measurement_temperature 115(2)
_cell_measurement_theta_max 30.59
_cell_measurement_theta_min 2.67
_cell_volume 3292.9(3)
_computing_cell_refinement 'SAINT V8.40B (Bruker, 2016)'
_computing_data_reduction 'SAINT V8.40B (Bruker, 2016)'
_computing_molecular_graphics 'Olex2 1.3 (Dolomanov et al., 2009)'
_computing_publication_material 'Olex2 1.3 (Dolomanov et al., 2009)'
_computing_structure_refinement 'XL  (Sheldrick, 2008)'
_computing_structure_solution 'SHELXT 2018/2 (Sheldrick, 2018)'
_diffrn_ambient_temperature 115(2)
_diffrn_detector 'Bruker APEX2 area detector'
_diffrn_detector_area_resol_mean 7.9
_diffrn_detector_type 'CCD area detector'
_diffrn_measured_fraction_theta_full 1.000
_diffrn_measured_fraction_theta_max 0.991
_diffrn_measurement_device 'Bruker-Nonius Kappa diffractometer'
_diffrn_measurement_device_type 'Bruker APEX II area detector'
_diffrn_measurement_method '\f and \w scans'
_diffrn_radiation_monochromator 'mirror optics'
_diffrn_radiation_probe x-ray
_diffrn_radiation_type MoK\a
_diffrn_radiation_wavelength 0.71073
_diffrn_reflns_av_R_equivalents 0.0615
_diffrn_reflns_av_unetI/netI 0.0551
_diffrn_reflns_Laue_measured_fraction_full 1.000
_diffrn_reflns_Laue_measured_fraction_max 0.991
_diffrn_reflns_limit_h_max 20
_diffrn_reflns_limit_h_min -19
_diffrn_reflns_limit_k_max 32
_diffrn_reflns_limit_k_min -31
_diffrn_reflns_limit_l_max 17
_diffrn_reflns_limit_l_min -17
_diffrn_reflns_number 19580
_diffrn_reflns_point_group_measured_fraction_full 1.000
_diffrn_reflns_point_group_measured_fraction_max 0.991
_diffrn_reflns_theta_full 25.242
_diffrn_reflns_theta_max 30.705
_diffrn_reflns_theta_min 1.802
_diffrn_source 'microfocus sealed X-ray tube'
_diffrn_source_current 0.99
_diffrn_source_power 0.0495
_diffrn_source_type 'Incoatec I\ms'
_diffrn_source_voltage 50.0
_diffrn_standards_number 0
_exptl_absorpt_coefficient_mu 5.208
_exptl_absorpt_correction_T_max 0.695
_exptl_absorpt_correction_T_min 0.358
_exptl_absorpt_correction_type multi-scan
_exptl_absorpt_process_details
;
SADABS-2016/2 (Bruker, 2016/2) was used for absorption correction.
wR2(int) was 0.1339 before and 0.0768 after correction.
The ratio of minimum to maximum transmission is 0.5157.
The \l/2 correction factor is not present.
;
_exptl_crystal_colour colourless
_exptl_crystal_colour_primary colourless
_exptl_crystal_density_diffrn 1.834
_exptl_crystal_description irregular
_exptl_crystal_F_000 1808
_exptl_crystal_recrystallization_method 'The material was recrystallised from water by slow evaporation'
_exptl_crystal_size_max 0.187
_exptl_crystal_size_mid 0.15
_exptl_crystal_size_min 0.07
_refine_diff_density_max 1.568
_refine_diff_density_min -2.072
_refine_diff_density_rms 0.138
_refine_ls_extinction_method none
_refine_ls_goodness_of_fit_ref 1.023
_refine_ls_hydrogen_treatment mixed
_refine_ls_matrix_type full
_refine_ls_number_parameters 333
_refine_ls_number_reflns 5069
_refine_ls_number_restraints 139
_refine_ls_restrained_S_all 1.014
_refine_ls_R_factor_all 0.0388
_refine_ls_R_factor_gt 0.0319
_refine_ls_shift/su_max 0.004
_refine_ls_shift/su_mean 0.000
_refine_ls_structure_factor_coef Fsqd
_refine_ls_weighting_details 'w=1/[\s^2^(Fo^2^)+(0.0334P)^2^] where P=(Fo^2^+2Fc^2^)/3'
_refine_ls_weighting_scheme calc
_refine_ls_wR_factor_gt 0.0710
_refine_ls_wR_factor_ref 0.0742
_reflns_Friedel_coverage 0.000
_reflns_number_gt 4486
_reflns_number_total 5069
_reflns_threshold_expression 'I > 2\s(I)'
_cod_data_source_file d1dt01653a2.cif
_cod_data_source_block co583
_cod_depositor_comments 'Adding full bibliography for 7707873--7707875.cif.'
_cod_database_code 7707874
_shelx_shelxl_version_number 2018/3
_shelx_space_group_comment
;
The symmetry employed for this shelxl refinement is uniquely defined
by the following loop, which should always be used as a source of
symmetry information in preference to the above space-group names.
They are only intended as comments.
;
_shelx_estimated_absorpt_t_max 0.712
_shelx_estimated_absorpt_t_min 0.443
_olex2_refinement_description
;
1. Fixed Uiso
 At 1.2 times of:
  All C(H) groups, All C(H,H) groups
 At 1.5 times of:
  All N(H,H) groups, All O(H,H) groups
2. Restrained distances
 N5-O4 = N5-O6
 1.25 with sigma of 0.02
 N5-O5
 1.24 with sigma of 0.02
 N5A-O6A = N5A-O4A
 1.25 with sigma of 0.02
 N5A-O5A
 1.24 with sigma of 0.02
 N5B-O4B = N5B-O5B
 1.25 with sigma of 0.02
 N5B-O6B
 1.24 with sigma of 0.02
 N5-O4 \\sim N5-O5 \\sim N5-O6
 with sigma of 0.02
 O6A-O5A \\sim O5A-O4A \\sim O4A-O6A
 with sigma of 0.04
 O4-O5 \\sim O5-O6 \\sim O6-O4
 with sigma of 0.04
 N5A-O6A \\sim N5A-O5A \\sim N5A-O4A
 with sigma of 0.02
 O4B-O6B \\sim O6B-O5B \\sim O5B-O4B
 with sigma of 0.04
 N5B-O4B \\sim N5B-O6B \\sim N5B-O5B
 with sigma of 0.02
3. Restrained planarity
 O4, O6, O5, N5
 with sigma of 0.1
 O6A, O4A, O5A, N5A
 with sigma of 0.1
 N5B, O4B, O6B, O5B
 with sigma of 0.1
4. Uiso/Uaniso restraints and constraints
O4 \\sim O6 \\sim O5 \\sim N5: within 2A with sigma of 0.04 and sigma for
terminal atoms of 0.08 within 2A
O6A \\sim O4A \\sim O5A \\sim N5A: within 2A with sigma of 0.04 and sigma for
terminal atoms of 0.08 within 2A
N5B \\sim O4B \\sim O6B \\sim O5B: within 2A with sigma of 0.04 and sigma for
terminal atoms of 0.08 within 2A
Uanis(O6) = Uanis(O6B)
5. Rigid body (RIGU) restrains
 O4, O6, O5, N5
 with sigma for 1-2 distances of 0.004 and sigma for 1-3 distances of 0.004
 O6A, O4A, O5A, N5A
 with sigma for 1-2 distances of 0.004 and sigma for 1-3 distances of 0.004
 N5B, O4B, O6B, O5B
 with sigma for 1-2 distances of 0.004 and sigma for 1-3 distances of 0.004
6. Others
 1*[Sof(O4)+Sof(O6)+Sof(O5)+Sof(N5)]+1*[Sof(N5B)+Sof(O4B)+Sof(O6B)+Sof(O5B)]+1*
 [Sof(O6A)+Sof(O4A)+Sof(O5A)+Sof(N5A)]=1 with esd of 0.005
 Sof(O4)=Sof(O6)=Sof(O5)=Sof(N5)=FVAR(1)
 Sof(N5B)=Sof(O4B)=Sof(O6B)=Sof(O5B)=FVAR(2)
 Sof(O6A)=Sof(O4A)=Sof(O5A)=Sof(N5A)=FVAR(3)
 Sof(O7)=Sof(H7A)=Sof(H7B)=FVAR(4)
 Sof(O9)=Sof(H9A)=Sof(H9B)=FVAR(5)
7.a Free rotating group:
 O7(H7A,H7B), O9(H9A,H9B)
7.b Secondary CH2 refined with riding coordinates:
 C2(H2A,H2B), C3(H3A,H3B), C10(H10A,H10B), C11(H11A,H11B), C12(H12A,H12B)
7.c Aromatic/amide H refined with riding coordinates:
 C5(H5), C6(H6), C7(H7)
;
_olex2_diffrn_ambient_temperature_device Kryoflex
_olex2_exptl_crystal_mounting_method 'The crystal was mounted on a mylar loop in oil'
_olex2_submission_original_sample_id AI-[Pb(ampam)]2+
_olex2_submission_special_instructions 'No special instructions were received'

loop_
_space_group_symop_operation_xyz
'x, y, z'
'-x, y, -z+1/2'
'x+1/2, y+1/2, z'
'-x+1/2, y+1/2, -z+1/2'
'-x, -y, -z'
'x, -y, z-1/2'
'-x+1/2, -y+1/2, -z'
'x+1/2, -y+1/2, z-1/2'

loop_
_atom_site_label
_atom_site_type_symbol
_atom_site_fract_x
_atom_site_fract_y
_atom_site_fract_z
_atom_site_U_iso_or_equiv
_atom_site_adp_type
_atom_site_occupancy
_atom_site_site_symmetry_order
_atom_site_calc_flag
_atom_site_refinement_flags_posn
_atom_site_refinement_flags_adp
_atom_site_refinement_flags_occupancy
_atom_site_disorder_assembly
_atom_site_disorder_group
Pb1 Pb 0.500000 0.36753(2) 0.750000 0.02072(6) Uani 1 2 d S T P . .
O1 O 0.43947(18) 0.45719(9) 0.8492(2) 0.0266(5) Uani 1 1 d . . . . .
O2 O 0.5089(2) 0.32584(10) 0.5509(2) 0.0298(5) Uani 1 1 d . . . . .
O3 O 0.3813(2) 0.26705(9) 0.6900(2) 0.0282(5) Uani 1 1 d . . . . .
N1 N 0.3825(3) 0.45708(14) 0.9869(3) 0.0314(7) Uani 1 1 d . . . . .
H1A H 0.433(4) 0.480(2) 1.038(4) 0.047 Uiso 1 1 d . U . . .
H1B H 0.340(4) 0.448(2) 0.999(5) 0.047 Uiso 1 1 d . U . . .
N2 N 0.2753(2) 0.38004(12) 0.6802(3) 0.0247(5) Uani 1 1 d . . . . .
N3 N 0.3257(2) 0.38729(12) 0.4964(3) 0.0248(5) Uani 1 1 d . . . . .
N4 N 0.4488(3) 0.31818(19) 0.3421(4) 0.0499(9) Uani 1 1 d . . . . .
H4A H 0.508(5) 0.292(2) 0.367(5) 0.075 Uiso 1 1 d . U . . .
H4B H 0.391(5) 0.326(2) 0.261(6) 0.075 Uiso 1 1 d . U . . .
C1 C 0.3736(2) 0.44028(13) 0.8796(3) 0.0247(6) Uani 1 1 d . . . . .
C2 C 0.2782(2) 0.39708(15) 0.7966(3) 0.0274(6) Uani 1 1 d . . . . .
H2A H 0.288218 0.361221 0.847948 0.033 Uiso 1 1 calc R U . . .
H2B H 0.204886 0.415454 0.770914 0.033 Uiso 1 1 calc R U . . .
C3 C 0.2207(3) 0.42704(15) 0.5828(3) 0.0296(7) Uani 1 1 d . . . . .
H3A H 0.252720 0.465767 0.624421 0.036 Uiso 1 1 calc R U . . .
H3B H 0.138618 0.427563 0.548171 0.036 Uiso 1 1 calc R U . . .
C4 C 0.2366(3) 0.41889(14) 0.4730(3) 0.0268(7) Uani 1 1 d . . . . .
C5 C 0.1629(3) 0.44557(16) 0.3529(4) 0.0337(8) Uani 1 1 d . . . . .
H5 H 0.099293 0.467704 0.337421 0.040 Uiso 1 1 calc R U . . .
C6 C 0.1846(3) 0.43899(16) 0.2578(4) 0.0366(8) Uani 1 1 d . . . . .
H6 H 0.136832 0.457583 0.176328 0.044 Uiso 1 1 calc R U . . .
C7 C 0.2754(3) 0.40553(17) 0.2804(3) 0.0352(8) Uani 1 1 d . . . . .
H7 H 0.291073 0.400445 0.215273 0.042 Uiso 1 1 calc R U . . .
C8 C 0.3433(3) 0.37950(14) 0.4010(3) 0.0273(7) Uani 1 1 d . . . . .
C9 C 0.4407(3) 0.33921(16) 0.4365(3) 0.0307(7) Uani 1 1 d . . . . .
C10 C 0.2146(3) 0.32307(15) 0.6275(3) 0.0305(7) Uani 1 1 d . . . . .
H10A H 0.191086 0.319489 0.536154 0.037 Uiso 1 1 calc R U . . .
H10B H 0.145188 0.323298 0.629182 0.037 Uiso 1 1 calc R U . . .
C11 C 0.2850(3) 0.27040(15) 0.7010(4) 0.0335(7) Uani 1 1 d . . . . .
H11A H 0.310853 0.273945 0.793125 0.040 Uiso 1 1 calc R U . . .
H11B H 0.239030 0.233904 0.665885 0.040 Uiso 1 1 calc R U . . .
C12 C 0.4504(3) 0.21739(14) 0.7580(4) 0.0338(8) Uani 1 1 d . . . . .
H12A H 0.406325 0.180366 0.722690 0.041 Uiso 1 1 calc R U . . .
H12B H 0.478049 0.220072 0.850734 0.041 Uiso 1 1 calc R U . . .
O6A O -0.2773(17) 0.3159(13) 0.452(3) 0.080(9) Uani 0.266(7) 1 d D U P A 2
O4A O -0.0893(12) 0.3177(7) 0.578(2) 0.087(7) Uani 0.266(7) 1 d D U P A 2
O5A O -0.1870(17) 0.3971(6) 0.5035(18) 0.053(4) Uani 0.266(7) 1 d D U P A 2
N5A N -0.1838(10) 0.3421(5) 0.5095(12) 0.047(3) Uani 0.266(7) 1 d D U P A 2
O4 O -0.0279(12) 0.3725(5) 0.5685(18) 0.112(6) Uani 0.451(16) 1 d D U P B 1
O6 O -0.1781(11) 0.4171(9) 0.5288(18) 0.049(3) Uani 0.451(16) 1 d D U P B 1
O5 O -0.0265(12) 0.4659(5) 0.5781(16) 0.079(4) Uani 0.451(16) 1 d D U P B 1
N5 N -0.0773(9) 0.4188(4) 0.5613(14) 0.054(3) Uani 0.451(16) 1 d D U P B 1
O7 O -0.2827(8) 0.3024(4) 0.4369(12) 0.067(3) Uani 0.661(13) 1 d G . P C 3
H7A H -0.244490 0.283446 0.507707 0.101 Uiso 0.661(13) 1 d G U P C 3
H7B H -0.262817 0.338215 0.457645 0.101 Uiso 0.661(13) 1 d G U P C 3
O9 O -0.0638(12) 0.2811(6) 0.6725(18) 0.111(7) Uani 0.381(12) 1 d G . P D -1
H9A H -0.126728 0.263635 0.623634 0.167 Uiso 0.381(12) 1 d G U P D -1
H9B H -0.071369 0.314100 0.635492 0.167 Uiso 0.381(12) 1 d G U P D -1
O8 O -0.1711(18) 0.2601(8) 0.5684(19) 0.044(8) Uani 0.162(12) 1 d . . . E 4
O10 O 0.000000 0.4381(12) 0.750000 0.085(11) Uiso 0.26(2) 2 d S . . F 7
N5B N -0.0823(13) 0.4058(8) 0.573(2) 0.064(7) Uani 0.283(17) 1 d D U P G 3
O4B O -0.0755(14) 0.3507(9) 0.5710(19) 0.075(7) Uani 0.283(17) 1 d D U P G 3
O6B O -0.1780(16) 0.4293(13) 0.504(3) 0.049(3) Uani 0.283(17) 1 d D U P G 3
O5B O 0.0029(10) 0.4377(9) 0.643(2) 0.080(7) Uani 0.283(17) 1 d D U P G 3

loop_
_atom_site_aniso_label
_atom_site_aniso_U_11
_atom_site_aniso_U_22
_atom_site_aniso_U_33
_atom_site_aniso_U_23
_atom_site_aniso_U_13
_atom_site_aniso_U_12
Pb1 0.02226(8) 0.01674(8) 0.02387(9) 0.000 0.01306(6) 0.000
O1 0.0224(10) 0.0238(11) 0.0344(12) -0.0060(9) 0.0159(9) -0.0022(8)
O2 0.0343(12) 0.0297(12) 0.0304(13) 0.0032(9) 0.0210(10) 0.0031(9)
O3 0.0380(12) 0.0182(10) 0.0320(12) -0.0014(9) 0.0214(10) -0.0049(9)
N1 0.0261(14) 0.0351(16) 0.0356(16) -0.0143(12) 0.0185(12) -0.0079(11)
N2 0.0204(11) 0.0253(13) 0.0277(14) -0.0047(10) 0.0128(10) -0.0044(9)
N3 0.0218(11) 0.0255(13) 0.0260(13) -0.0008(10) 0.0123(10) -0.0049(10)
N4 0.051(2) 0.073(3) 0.040(2) 0.0067(19) 0.0348(18) 0.0098(19)
C1 0.0189(13) 0.0215(14) 0.0338(17) -0.0025(12) 0.0145(12) 0.0032(10)
C2 0.0199(13) 0.0317(17) 0.0325(17) -0.0084(14) 0.0155(12) -0.0056(12)
C3 0.0214(13) 0.0334(17) 0.0318(17) 0.0000(13) 0.0131(13) 0.0011(12)
C4 0.0195(13) 0.0258(15) 0.0298(17) -0.0005(12) 0.0101(12) -0.0042(11)
C5 0.0246(15) 0.0318(18) 0.0332(18) 0.0009(14) 0.0084(13) -0.0027(13)
C6 0.0345(17) 0.0346(19) 0.0296(18) 0.0073(14) 0.0104(14) -0.0063(14)
C7 0.0341(17) 0.040(2) 0.0282(17) 0.0055(14) 0.0149(14) -0.0082(14)
C8 0.0260(14) 0.0293(16) 0.0242(15) 0.0001(12) 0.0122(12) -0.0090(12)
C9 0.0356(17) 0.0336(18) 0.0324(18) 0.0003(14) 0.0248(15) -0.0062(14)
C10 0.0263(15) 0.0319(17) 0.0338(18) -0.0088(13) 0.0168(13) -0.0109(13)
C11 0.0421(19) 0.0278(17) 0.0383(19) -0.0085(14) 0.0269(16) -0.0141(14)
C12 0.055(2) 0.0151(14) 0.0335(18) 0.0001(12) 0.0256(17) -0.0035(13)
O6A 0.056(8) 0.14(2) 0.066(12) -0.068(14) 0.046(8) -0.031(11)
O4A 0.048(7) 0.051(9) 0.114(15) -0.012(9) 0.012(8) -0.005(6)
O5A 0.067(9) 0.068(7) 0.022(7) -0.003(7) 0.022(6) 0.014(7)
N5A 0.044(6) 0.062(7) 0.042(7) -0.013(6) 0.027(5) -0.002(5)
O4 0.066(7) 0.037(5) 0.244(17) 0.027(6) 0.092(10) 0.024(5)
O6 0.033(2) 0.095(8) 0.018(7) -0.004(5) 0.013(3) 0.019(3)
O5 0.099(8) 0.048(5) 0.115(10) -0.018(6) 0.075(8) -0.009(5)
N5 0.046(5) 0.041(4) 0.074(8) -0.001(5) 0.032(5) 0.013(4)
O7 0.071(5) 0.063(5) 0.061(6) -0.011(4) 0.031(4) 0.012(3)
O9 0.100(10) 0.077(9) 0.203(19) 0.079(10) 0.113(12) 0.043(7)
O8 0.064(15) 0.045(11) 0.049(12) 0.024(9) 0.048(11) 0.037(10)
N5B 0.037(6) 0.059(8) 0.073(13) -0.006(8) 0.015(7) 0.016(6)
O4B 0.034(7) 0.063(8) 0.085(12) -0.029(8) 0.006(7) 0.004(7)
O6B 0.033(2) 0.095(8) 0.018(7) -0.004(5) 0.013(3) 0.019(3)
O5B 0.027(5) 0.072(11) 0.112(14) -0.002(10) 0.019(6) 0.010(6)

loop_
_atom_type_symbol
_atom_type_description
_atom_type_scat_dispersion_real
_atom_type_scat_dispersion_imag
_atom_type_scat_source
C C 0.0033 0.0016 'International Tables Vol C Tables 4.2.6.8 and 6.1.1.4'
H H 0.0000 0.0000 'International Tables Vol C Tables 4.2.6.8 and 6.1.1.4'
N N 0.0061 0.0033 'International Tables Vol C Tables 4.2.6.8 and 6.1.1.4'
O O 0.0106 0.0060 'International Tables Vol C Tables 4.2.6.8 and 6.1.1.4'
Pb Pb -3.3944 10.1111 'International Tables Vol C Tables 4.2.6.8 and 6.1.1.4'

loop_
_geom_angle_atom_site_label_1
_geom_angle_atom_site_label_2
_geom_angle_atom_site_label_3
_geom_angle
_geom_angle_site_symmetry_1
_geom_angle_site_symmetry_3
_geom_angle_publ_flag
O1 Pb1 O1 84.37(10) . 2_656 ?
O1 Pb1 N3 70.95(7) . 2_656 ?
O1 Pb1 N3 94.98(8) 2_656 2_656 ?
O1 Pb1 N3 70.95(7) 2_656 . ?
O1 Pb1 N3 94.98(8) . . ?
O2 Pb1 O1 147.99(7) . . ?
O2 Pb1 O1 70.68(7) . 2_656 ?
O2 Pb1 O1 70.68(7) 2_656 . ?
O2 Pb1 O1 147.99(7) 2_656 2_656 ?
O2 Pb1 O2 139.16(10) . 2_656 ?
O2 Pb1 N3 129.36(8) . 2_656 ?
O2 Pb1 N3 129.36(8) 2_656 . ?
O2 Pb1 N3 58.57(8) 2_656 2_656 ?
O2 Pb1 N3 58.57(8) . . ?
O3 Pb1 O1 116.90(7) 2_656 2_656 ?
O3 Pb1 O1 143.73(7) 2_656 . ?
O3 Pb1 O1 116.90(7) . . ?
O3 Pb1 O1 143.73(7) . 2_656 ?
O3 Pb1 O2 77.57(7) 2_656 2_656 ?
O3 Pb1 O2 67.83(7) 2_656 . ?
O3 Pb1 O2 77.57(7) . . ?
O3 Pb1 O2 67.83(7) . 2_656 ?
O3 Pb1 O3 63.73(10) 2_656 . ?
O3 Pb1 N3 119.02(8) . 2_656 ?
O3 Pb1 N3 119.02(8) 2_656 . ?
O3 Pb1 N3 77.84(8) 2_656 2_656 ?
O3 Pb1 N3 77.84(8) . . ?
N3 Pb1 N3 161.40(12) . 2_656 ?
C1 O1 Pb1 112.13(18) . . ?
C9 O2 Pb1 124.2(2) . . ?
C11 O3 Pb1 114.14(18) . . ?
C12 O3 Pb1 112.57(19) . . ?
C12 O3 C11 111.3(3) . . ?
H1A N1 H1B 118(5) . . ?
C1 N1 H1A 122(3) . . ?
C1 N1 H1B 120(4) . . ?
C2 N2 C3 109.6(3) . . ?
C2 N2 C10 111.0(3) . . ?
C3 N2 C10 110.4(3) . . ?
C4 N3 Pb1 118.8(2) . . ?
C4 N3 C8 119.0(3) . . ?
C8 N3 Pb1 119.9(2) . . ?
H4A N4 H4B 127(5) . . ?
C9 N4 H4A 116(3) . . ?
C9 N4 H4B 117(4) . . ?
O1 C1 N1 122.8(3) . . ?
O1 C1 C2 121.9(3) . . ?
N1 C1 C2 115.3(3) . . ?
N2 C2 C1 111.7(3) . . ?
N2 C2 H2A 109.3 . . ?
N2 C2 H2B 109.3 . . ?
C1 C2 H2A 109.3 . . ?
C1 C2 H2B 109.3 . . ?
H2A C2 H2B 107.9 . . ?
N2 C3 H3A 109.1 . . ?
N2 C3 H3B 109.1 . . ?
N2 C3 C4 112.4(3) . . ?
H3A C3 H3B 107.8 . . ?
C4 C3 H3A 109.1 . . ?
C4 C3 H3B 109.1 . . ?
N3 C4 C3 117.3(3) . . ?
N3 C4 C5 121.8(3) . . ?
C5 C4 C3 120.9(3) . . ?
C4 C5 H5 120.8 . . ?
C6 C5 C4 118.5(3) . . ?
C6 C5 H5 120.8 . . ?
C5 C6 H6 119.9 . . ?
C5 C6 C7 120.2(3) . . ?
C7 C6 H6 119.9 . . ?
C6 C7 H7 121.0 . . ?
C6 C7 C8 118.0(4) . . ?
C8 C7 H7 121.0 . . ?
N3 C8 C7 122.6(3) . . ?
N3 C8 C9 113.6(3) . . ?
C7 C8 C9 123.8(3) . . ?
O2 C9 N4 122.2(4) . . ?
O2 C9 C8 120.0(3) . . ?
N4 C9 C8 117.8(3) . . ?
N2 C10 H10A 109.0 . . ?
N2 C10 H10B 109.0 . . ?
N2 C10 C11 113.1(3) . . ?
H10A C10 H10B 107.8 . . ?
C11 C10 H10A 109.0 . . ?
C11 C10 H10B 109.0 . . ?
O3 C11 C10 109.3(3) . . ?
O3 C11 H11A 109.8 . . ?
O3 C11 H11B 109.8 . . ?
C10 C11 H11A 109.8 . . ?
C10 C11 H11B 109.8 . . ?
H11A C11 H11B 108.3 . . ?
O3 C12 C12 107.8(2) . 2_656 ?
O3 C12 H12A 110.1 . . ?
O3 C12 H12B 110.1 . . ?
C12 C12 H12A 110.1 2_656 . ?
C12 C12 H12B 110.1 2_656 . ?
H12A C12 H12B 108.5 . . ?
O4A N5A O6A 125.2(17) . . ?
O5A N5A O6A 116.5(17) . . ?
O5A N5A O4A 118.2(14) . . ?
O4 N5 O6 119.8(12) . . ?
O4 N5 O5 117.8(10) . . ?
O5 N5 O6 122.2(12) . . ?
H7A O7 H7B 104.5 . . ?
H9A O9 H9B 104.5 . . ?
O4B N5B O6B 118.2(17) . . ?
O4B N5B O5B 122.1(15) . . ?
O6B N5B O5B 119.6(17) . . ?

loop_
_geom_bond_atom_site_label_1
_geom_bond_atom_site_label_2
_geom_bond_distance
_geom_bond_site_symmetry_2
_geom_bond_publ_flag
Pb1 O1 2.734(2) . ?
Pb1 O1 2.734(2) 2_656 ?
Pb1 O2 2.700(2) . ?
Pb1 O2 2.700(2) 2_656 ?
Pb1 O3 2.673(2) . ?
Pb1 O3 2.673(2) 2_656 ?
Pb1 N3 2.763(3) . ?
Pb1 N3 2.763(3) 2_656 ?
O1 C1 1.237(4) . ?
O2 C9 1.236(4) . ?
O3 C11 1.438(4) . ?
O3 C12 1.421(4) . ?
N1 H1A 0.82(5) . ?
N1 H1B 0.73(5) . ?
N1 C1 1.317(4) . ?
N2 C2 1.468(4) . ?
N2 C3 1.469(4) . ?
N2 C10 1.485(4) . ?
N3 C4 1.331(4) . ?
N3 C8 1.342(5) . ?
N4 H4A 0.93(6) . ?
N4 H4B 0.90(6) . ?
N4 C9 1.322(5) . ?
C1 C2 1.518(4) . ?
C2 H2A 0.9900 . ?
C2 H2B 0.9900 . ?
C3 H3A 0.9900 . ?
C3 H3B 0.9900 . ?
C3 C4 1.502(5) . ?
C4 C5 1.400(5) . ?
C5 H5 0.9500 . ?
C5 C6 1.373(6) . ?
C6 H6 0.9500 . ?
C6 C7 1.377(6) . ?
C7 H7 0.9500 . ?
C7 C8 1.387(5) . ?
C8 C9 1.498(5) . ?
C10 H10A 0.9900 . ?
C10 H10B 0.9900 . ?
C10 C11 1.497(5) . ?
C11 H11A 0.9900 . ?
C11 H11B 0.9900 . ?
C12 C12 1.513(8) 2_656 ?
C12 H12A 0.9900 . ?
C12 H12B 0.9900 . ?
O6A N5A 1.252(13) . ?
O4A N5A 1.250(12) . ?
O5A N5A 1.244(12) . ?
O4 N5 1.232(9) . ?
O6 N5 1.247(11) . ?
O5 N5 1.237(10) . ?
O7 H7A 0.8498 . ?
O7 H7B 0.8498 . ?
O9 H9A 0.8493 . ?
O9 H9B 0.8503 . ?
N5B O4B 1.251(12) . ?
N5B O6B 1.252(13) . ?
N5B O5B 1.253(12) . ?

loop_
_geom_hbond_atom_site_label_D
_geom_hbond_atom_site_label_H
_geom_hbond_atom_site_label_A
_geom_hbond_distance_DH
_geom_hbond_distance_HA
_geom_hbond_distance_DA
_geom_hbond_angle_DHA
_geom_hbond_site_symmetry_A
_geom_hbond_publ_flag
N1 H1A O1 0.82(5) 2.11(5) 2.931(4) 173(4) 5_667 yes
N1 H1B O6 0.73(5) 2.22(5) 2.922(15) 162(5) 2_556 yes
N4 H4A O9 0.93(6) 2.00(6) 2.830(14) 148(5) 7_556 yes
N4 H4B O7 0.90(6) 2.13(6) 2.944(12) 151(5) 2 yes
O7 H7A O7 0.85 2.02 2.70(2) 136.6 7_456 yes

loop_
_geom_torsion_atom_site_label_1
_geom_torsion_atom_site_label_2
_geom_torsion_atom_site_label_3
_geom_torsion_atom_site_label_4
_geom_torsion
_geom_torsion_site_symmetry_1
_geom_torsion_site_symmetry_2
_geom_torsion_site_symmetry_3
_geom_torsion_site_symmetry_4
_geom_torsion_publ_flag
Pb1 O1 C1 N1 138.0(3) . . . . ?
Pb1 O1 C1 C2 -40.2(3) . . . . ?
Pb1 O2 C9 N4 179.3(3) . . . . ?
Pb1 O2 C9 C8 -2.0(4) . . . . ?
Pb1 O3 C11 C10 51.5(3) . . . . ?
Pb1 O3 C12 C12 -50.1(4) . . . 2_656 ?
Pb1 N3 C4 C3 -16.9(4) . . . . ?
Pb1 N3 C4 C5 160.6(2) . . . . ?
Pb1 N3 C8 C7 -159.0(2) . . . . ?
Pb1 N3 C8 C9 22.4(3) . . . . ?
O1 C1 C2 N2 -0.8(4) . . . . ?
N1 C1 C2 N2 -179.2(3) . . . . ?
N2 C3 C4 N3 -24.1(4) . . . . ?
N2 C3 C4 C5 158.4(3) . . . . ?
N2 C10 C11 O3 -63.4(4) . . . . ?
N3 C4 C5 C6 -0.6(5) . . . . ?
N3 C8 C9 O2 -13.8(4) . . . . ?
N3 C8 C9 N4 164.9(3) . . . . ?
C2 N2 C3 C4 167.8(2) . . . . ?
C2 N2 C10 C11 -77.8(3) . . . . ?
C3 N2 C2 C1 -79.4(3) . . . . ?
C3 N2 C10 C11 160.4(3) . . . . ?
C3 C4 C5 C6 176.9(3) . . . . ?
C4 N3 C8 C7 3.3(5) . . . . ?
C4 N3 C8 C9 -175.4(3) . . . . ?
C4 C5 C6 C7 1.7(5) . . . . ?
C5 C6 C7 C8 -0.4(5) . . . . ?
C6 C7 C8 N3 -2.1(5) . . . . ?
C6 C7 C8 C9 176.4(3) . . . . ?
C7 C8 C9 O2 167.6(3) . . . . ?
C7 C8 C9 N4 -13.7(5) . . . . ?
C8 N3 C4 C3 -179.4(3) . . . . ?
C8 N3 C4 C5 -1.9(5) . . . . ?
C10 N2 C2 C1 158.4(3) . . . . ?
C10 N2 C3 C4 -69.6(3) . . . . ?
C11 O3 C12 C12 -179.7(3) . . . 2_656 ?
C12 O3 C11 C10 -179.7(3) . . . . ?
